data_2300235
loop_
_publ_author_name
'Stone, Kevin H.'
'Lapidus, Saul H.'
'Stephens, Peter W.'

_publ_section_title
;
 Implementation and use of robust refinement in powder diffraction in
 the presence of impurities
;
_journal_coeditor_code DB5058
_journal_issue 3
_journal_name_full 'Journal of Applied Crystallography'
_journal_page_first 385
_journal_page_last 391
_journal_paper_doi 10.1107/S0021889809008450
_journal_volume 42
_journal_year 2009
_chemical_formula_moiety 'C8 H9 N O2'
_chemical_formula_structural 'C8 H9 N O2'
_chemical_formula_sum 'C8 H9 N O2'
_chemical_formula_weight 151.16
_chemical_name_common acetaminophen
_space_group_crystal_system monoclinic
_space_group_IT_number 14
_space_group_name_Hall '-P 2yab'
_space_group_name_H-M_alt 'P 1 21/a 1'
_cell_angle_alpha 90
_cell_angle_beta 115.7014(11)
_cell_angle_gamma 90
_cell_formula_units_Z 4
_cell_length_a 12.8905(2)
_cell_length_b 9.38488(16)
_cell_length_c 7.10342(13)
_cell_volume 774.32(3)
_diffrn_radiation_monochromator 'double Si(111)'
_diffrn_radiation_wavelength 0.698291
_cod_data_source_file db5058.cif
_cod_data_source_block Acet_79%_Dual_Rietveld
_cod_depositor_comments
;
 Updating space group information.

 2018-07-31

The following automatic conversions were performed:
'_space_group_crystal_system' value 'Monoclinic' changed to 'monoclinic'
according to '/home/saulius/struct/CIF-dictionaries/cif_core.dic'
dictionary named 'cif_core.dic' version 2.4.1 from 2010-06-29.

Automatic conversion script
Id: cif_fix_enum 1527 2010-12-29 10:47:43Z saulius 
;
_cod_database_code 2300235

loop_
_space_group_symop_id
_space_group_symop_operation_xyz
1 x,y,z
2 -x+1/2,y+1/2,-z
3 -x,-y,-z
4 x+1/2,-y+1/2,z

loop_
_atom_site_type_symbol
_atom_site_label
_atom_site_fract_x
_atom_site_fract_y
_atom_site_fract_z
_atom_site_occupancy
C C1a 0.43564 0.353413 -0.1508224 1
C C2a 0.5124 0.353353 -0.2435276 1
C C3a 0.6078 0.265535 -0.1727618 1
C C4a 0.62981 0.17466 -0.006778472 1
C C5a 0.55644 0.171602 0.08843906 1
C C6a 0.46104 0.25942 0.01767327 1
C C7a 0.28419 0.513596 -0.3982766 1
C C8a 0.17816 0.591709 -0.4188716 1
N N1a 0.34174 0.440754 -0.2152667 1
O O1a 0.72314 0.08007 0.05920371 1
O O2a 0.30756 0.499479 -0.5458624 1
H H1a 0.78942 0.120808 0.1833095 1
H H2a 0.49646 0.419145 -0.3636974 1
H H3a 0.66092 0.267749 -0.2416981 1
H H5a 0.57238 0.10581 0.2086088 1
H H6a 0.40792 0.257206 0.08660952 1
H H8a 0.17592 0.68783 -0.4812783 1
H H8b 0.10859 0.532388 -0.5007262 1
H H8c 0.17611 0.595432 -0.2798405 1
H H9a 0.31241 0.441998 -0.1060041 1
